data_4505411
loop_
_publ_author_name
'Munshi, Parthapratim'
'Venugopala, K. N.'
'Jayashree, B. S.'
'Guru Row, Tayur N.'

_publ_section_title
;
 Concomitant Polymorphism in 3-Acetylcoumarin:&#x2009; Role of Weak
 C&#x2212;H&#x00B7;&#x00B7;&#x00B7;O and
 C&#x2212;H&#x00B7;&#x00B7;&#x00B7;\p Interactions
;
_journal_issue 6
_journal_name_full 'Crystal Growth &amp; Design'
_journal_page_first 1105
_journal_paper_doi 10.1021/cg049948l
_journal_volume 4
_journal_year 2004
_chemical_compound_source 'see text'
_chemical_formula_moiety 'C11 H8 O3'
_chemical_formula_structural 'C11 H8 O3'
_chemical_formula_sum 'C11 H8 O3'
_chemical_formula_weight 188.17
_chemical_name_common 3-acetylcoumarin
_chemical_name_systematic 3-acetylcoumarin
_space_group_IT_number 2
_symmetry_cell_setting triclinic
_symmetry_space_group_name_Hall '-P 1'
_symmetry_space_group_name_H-M 'P -1'
_atom_sites_solution_hydrogens geom
_atom_sites_solution_primary direct
_atom_sites_solution_secondary difmap
_audit_creation_method 'PLATON <TABLE ACC> option'
_cell_angle_alpha 85.740(9)
_cell_angle_beta 86.097(9)
_cell_angle_gamma 81.728(9)
_cell_formula_units_Z 4
_cell_length_a 7.496(4)
_cell_length_b 9.653(6)
_cell_length_c 12.002(7)
_cell_measurement_temperature 90.0(2)
_cell_volume 855.6(9)
_computing_cell_refinement 'Bruker SMART'
_computing_data_collection 'Bruker SMART'
_computing_data_reduction 'Bruker SAINT'
_computing_molecular_graphics 'Ortep-3 for Windows (Farrugia, 1997) and CAMERON (Farrugia, 1999)'
_computing_publication_material 'PLATON (Spek, 1990)'
_computing_structure_refinement 'SHELXL-97 (Sheldrick, 1997)'
_computing_structure_solution 'SHELXS-97 (Sheldrick, 1990)'
_diffrn_ambient_temperature 90.0(2)
_diffrn_measured_fraction_theta_full 0.996
_diffrn_measured_fraction_theta_max 0.968
_diffrn_measurement_device_type 'Bruker SMART CCD area detector'
_diffrn_measurement_method '\w scans'
_diffrn_radiation_monochromator graphite
_diffrn_radiation_source 'fine-focus sealed tube'
_diffrn_radiation_type MoK\a
_diffrn_radiation_wavelength 0.71073
_diffrn_reflns_av_R_equivalents 0.0149
_diffrn_reflns_av_sigmaI/netI 0.0160
_diffrn_reflns_limit_h_max 9
_diffrn_reflns_limit_h_min -9
_diffrn_reflns_limit_k_max 11
_diffrn_reflns_limit_k_min -11
_diffrn_reflns_limit_l_max 14
_diffrn_reflns_limit_l_min -14
_diffrn_reflns_number 8718
_diffrn_reflns_reduction_process
;
 ?
;
_diffrn_reflns_theta_full 25.00
_diffrn_reflns_theta_max 26.37
_diffrn_reflns_theta_min 1.70
_diffrn_standards_decay_% 0
_diffrn_standards_number 0
_exptl_absorpt_coefficient_mu 0.107
_exptl_absorpt_correction_T_max 0.9733
_exptl_absorpt_correction_T_min 0.8589
_exptl_absorpt_correction_type multi-scan
_exptl_absorpt_process_details '(SADABS; Sheldrick, 1996)'
_exptl_crystal_colour 'pale yellow'
_exptl_crystal_density_diffrn 1.461
_exptl_crystal_density_method 'Not Measured'
_exptl_crystal_description block
_exptl_crystal_F_000 392
_exptl_crystal_size_max 0.46
_exptl_crystal_size_mid 0.29
_exptl_crystal_size_min 0.25
_refine_diff_density_max 0.249
_refine_diff_density_min -0.281
_refine_diff_density_rms 0.053
_refine_ls_extinction_method none
_refine_ls_goodness_of_fit_ref 1.071
_refine_ls_hydrogen_treatment refall
_refine_ls_matrix_type full
_refine_ls_number_parameters 317
_refine_ls_number_reflns 3382
_refine_ls_number_restraints 0
_refine_ls_restrained_S_all 1.071
_refine_ls_R_factor_all 0.0370
_refine_ls_R_factor_gt 0.0353
_refine_ls_shift/su_max 0.001
_refine_ls_shift/su_mean 0.000
_refine_ls_structure_factor_coef Fsqd
_refine_ls_weighting_details 'calc w=1/[\s^2^(Fo^2^)+(0.0646P)^2^+0.2158P] where P=(Fo^2^+2Fc^2^)/3'
_refine_ls_weighting_scheme calc
_refine_ls_wR_factor_gt 0.1025
_refine_ls_wR_factor_ref 0.1043
_reflns_number_gt 3176
_reflns_number_total 3382
_reflns_threshold_expression >2sigma(I)
_cod_data_source_file cg049948lsi20040329_112208.cif
_cod_data_source_block Form_A
_cod_depositor_comments
;
The following automatic conversions were performed:

'_symmetry_cell_setting' value 'Triclinic' changed to 'triclinic'
according to /home/saulius/struct/CIF-dictionaries/cif_core.dic
dictionary named 'cif_core.dic' version 2.4.1 from 2010-06-29.

Automatic conversion script
Id: cif_fix_values 1715 2011-07-08 13:25:40Z adriana 
;
_cod_original_cell_volume 855.5(9)
_cod_database_code 4505411

loop_
_symmetry_equiv_pos_as_xyz
x,y,z
-x,-y,-z

loop_
_atom_site_label
_atom_site_type_symbol
_atom_site_fract_x
_atom_site_fract_y
_atom_site_fract_z
_atom_site_U_iso_or_equiv
_atom_site_adp_type
_atom_site_occupancy
_atom_site_symmetry_multiplicity
_atom_site_calc_flag
O1 O 0.43664(10) 0.17806(8) 0.32473(6) 0.01820(19) Uani 1 1 d
C7 C 0.48895(15) -0.05097(12) 0.26168(9) 0.0189(2) Uani 1 1 d
O2 O 0.38426(12) 0.39916(8) 0.36540(7) 0.0246(2) Uani 1 1 d
C9 C 0.30310(14) -0.00561(11) 0.43400(9) 0.0161(2) Uani 1 1 d
O3 O 0.07762(11) 0.29001(9) 0.65991(7) 0.0255(2) Uani 1 1 d
C8 C 0.40895(14) 0.03961(11) 0.34123(9) 0.0163(2) Uani 1 1 d
C1 C 0.35886(14) 0.28056(11) 0.39488(9) 0.0172(2) Uani 1 1 d
C2 C 0.25576(14) 0.23306(11) 0.49576(9) 0.0163(2) Uani 1 1 d
C3 C 0.22898(14) 0.09648(11) 0.51158(9) 0.0166(2) Uani 1 1 d
C10 C 0.17487(14) 0.33283(12) 0.58273(9) 0.0182(2) Uani 1 1 d
C6 C 0.45950(15) -0.19045(12) 0.27534(9) 0.0200(2) Uani 1 1 d
C5 C 0.35330(15) -0.23913(12) 0.36667(10) 0.0201(2) Uani 1 1 d
C4 C 0.27628(14) -0.14781(11) 0.44634(9) 0.0185(2) Uani 1 1 d
C11 C 0.21564(18) 0.48158(13) 0.57389(11) 0.0262(3) Uani 1 1 d
O1A O 0.27919(10) 0.32438(8) 0.94276(6) 0.01828(19) Uani 1 1 d
O3A O -0.01214(11) 0.21937(8) 1.30091(7) 0.0226(2) Uani 1 1 d
O2A O 0.24951(11) 0.10339(8) 0.99219(7) 0.0244(2) Uani 1 1 d
C7A C 0.34758(14) 0.55173(12) 0.88484(9) 0.0187(2) Uani 1 1 d
C3A C 0.12156(14) 0.40943(11) 1.14612(9) 0.0169(2) Uani 1 1 d
C2A C 0.12836(14) 0.27264(11) 1.12405(9) 0.0167(2) Uani 1 1 d
C9A C 0.19552(13) 0.50979(11) 1.06838(9) 0.0162(2) Uani 1 1 d
C10A C 0.03971(14) 0.17624(11) 1.20909(9) 0.0179(2) Uani 1 1 d
C1A C 0.21945(14) 0.22305(11) 1.01914(9) 0.0173(2) Uani 1 1 d
C11A C 0.01410(17) 0.03130(12) 1.18104(10) 0.0226(3) Uani 1 1 d
C4A C 0.19422(14) 0.65174(11) 1.08935(9) 0.0185(2) Uani 1 1 d
C5A C 0.27090(15) 0.74110(12) 1.00973(10) 0.0195(2) Uani 1 1 d
C8A C 0.27264(14) 0.46257(11) 0.96603(9) 0.0164(2) Uani 1 1 d
C6A C 0.34651(14) 0.69072(12) 0.90796(9) 0.0195(2) Uani 1 1 d
H5A H 0.271(2) 0.8381(16) 1.0231(12) 0.027(4) Uiso 1 1 d
H5 H 0.3345(19) -0.3379(16) 0.3711(12) 0.028(4) Uiso 1 1 d
H6A H 0.3982(19) 0.7547(15) 0.8544(13) 0.026(4) Uiso 1 1 d
H6 H 0.5110(19) -0.2554(15) 0.2229(12) 0.025(3) Uiso 1 1 d
H7A H 0.4037(19) 0.5169(15) 0.8149(13) 0.025(3) Uiso 1 1 d
H3 H 0.157(2) 0.0681(16) 0.5758(14) 0.031(4) Uiso 1 1 d
H3A H 0.067(2) 0.4403(15) 1.2169(13) 0.026(3) Uiso 1 1 d
H4A H 0.141(2) 0.6843(15) 1.1617(13) 0.026(4) Uiso 1 1 d
H4 H 0.2030(19) -0.1803(15) 0.5100(13) 0.025(3) Uiso 1 1 d
H7 H 0.5610(19) -0.0188(14) 0.1962(12) 0.023(3) Uiso 1 1 d
H8A H -0.0285(19) 0.0317(15) 1.1083(13) 0.027(4) Uiso 1 1 d
H8 H 0.164(2) 0.5332(16) 0.5046(13) 0.032(4) Uiso 1 1 d
H9 H 0.343(2) 0.4856(15) 0.5675(12) 0.030(4) Uiso 1 1 d
H9A H 0.132(2) -0.0293(16) 1.1812(13) 0.033(4) Uiso 1 1 d
H10A H -0.067(3) -0.0095(19) 1.2386(16) 0.053(5) Uiso 1 1 d
H10 H 0.156(2) 0.5339(19) 0.6363(16) 0.046(5) Uiso 1 1 d

loop_
_atom_site_aniso_label
_atom_site_aniso_U_11
_atom_site_aniso_U_22
_atom_site_aniso_U_33
_atom_site_aniso_U_23
_atom_site_aniso_U_13
_atom_site_aniso_U_12
O1 0.0234(4) 0.0143(4) 0.0168(4) -0.0019(3) 0.0044(3) -0.0045(3)
C7 0.0193(5) 0.0203(6) 0.0166(5) -0.0019(4) 0.0005(4) -0.0018(4)
O2 0.0352(5) 0.0162(4) 0.0226(4) -0.0015(3) 0.0053(3) -0.0073(3)
C9 0.0153(5) 0.0172(5) 0.0159(5) -0.0014(4) -0.0009(4) -0.0021(4)
O3 0.0281(4) 0.0244(4) 0.0230(4) -0.0047(3) 0.0090(3) -0.0041(3)
C8 0.0173(5) 0.0148(5) 0.0171(5) -0.0002(4) -0.0020(4) -0.0034(4)
C1 0.0189(5) 0.0158(5) 0.0172(5) -0.0032(4) -0.0002(4) -0.0025(4)
C2 0.0163(5) 0.0164(5) 0.0161(5) -0.0030(4) -0.0008(4) -0.0013(4)
C3 0.0158(5) 0.0190(5) 0.0149(5) -0.0005(4) 0.0001(4) -0.0023(4)
C10 0.0168(5) 0.0191(5) 0.0182(5) -0.0038(4) 0.0002(4) -0.0003(4)
C6 0.0203(5) 0.0196(6) 0.0199(5) -0.0059(4) -0.0016(4) 0.0005(4)
C5 0.0217(5) 0.0153(5) 0.0237(6) -0.0023(4) -0.0028(4) -0.0031(4)
C4 0.0177(5) 0.0182(5) 0.0196(5) 0.0008(4) -0.0002(4) -0.0038(4)
C11 0.0294(6) 0.0199(6) 0.0292(6) -0.0099(5) 0.0088(5) -0.0042(5)
O1A 0.0212(4) 0.0160(4) 0.0175(4) -0.0030(3) 0.0032(3) -0.0033(3)
O3A 0.0274(4) 0.0217(4) 0.0174(4) -0.0005(3) 0.0035(3) -0.0017(3)
O2A 0.0296(4) 0.0179(4) 0.0252(4) -0.0056(3) 0.0062(3) -0.0036(3)
C7A 0.0164(5) 0.0210(5) 0.0180(5) -0.0009(4) 0.0007(4) -0.0012(4)
C3A 0.0151(5) 0.0199(5) 0.0151(5) -0.0011(4) -0.0004(4) -0.0008(4)
C2A 0.0155(5) 0.0177(5) 0.0165(5) 0.0003(4) -0.0013(4) -0.0014(4)
C9A 0.0139(5) 0.0180(5) 0.0165(5) -0.0008(4) -0.0009(4) -0.0012(4)
C10A 0.0163(5) 0.0194(5) 0.0170(5) 0.0010(4) -0.0012(4) -0.0005(4)
C1A 0.0169(5) 0.0169(5) 0.0182(5) -0.0015(4) 0.0001(4) -0.0028(4)
C11A 0.0289(6) 0.0197(6) 0.0198(6) 0.0011(4) 0.0004(5) -0.0076(5)
C4A 0.0183(5) 0.0188(5) 0.0180(5) -0.0032(4) -0.0011(4) -0.0007(4)
C5A 0.0196(5) 0.0165(5) 0.0225(6) -0.0014(4) -0.0017(4) -0.0019(4)
C8A 0.0145(5) 0.0161(5) 0.0186(5) -0.0023(4) -0.0021(4) -0.0009(4)
C6A 0.0170(5) 0.0199(6) 0.0210(5) 0.0033(4) -0.0002(4) -0.0031(4)

loop_
_atom_type_symbol
_atom_type_description
_atom_type_scat_dispersion_real
_atom_type_scat_dispersion_imag
_atom_type_scat_source
O O 0.0106 0.0060 'International Tables Vol C Tables 4.2.6.8 and 6.1.1.4'
H H 0.0000 0.0000 'International Tables Vol C Tables 4.2.6.8 and 6.1.1.4'
C C 0.0033 0.0016 'International Tables Vol C Tables 4.2.6.8 and 6.1.1.4'

loop_
_geom_angle_atom_site_label_1
_geom_angle_atom_site_label_2
_geom_angle_atom_site_label_3
_geom_angle
C8 O1 C1 123.00(9)
C8 C7 C6 117.93(11)
C8 C7 H7 122.1(8)
C6 C7 H7 119.9(8)
C8 C9 C4 118.72(10)
C8 C9 C3 117.51(10)
C4 C9 C3 123.76(10)
O1 C8 C7 116.97(10)
O1 C8 C9 120.80(10)
C7 C8 C9 122.23(11)
O2 C1 O1 115.63(10)
O2 C1 C2 127.77(10)
O1 C1 C2 116.60(10)
C3 C2 C1 119.92(10)
C3 C2 C10 118.31(10)
C1 C2 C10 121.77(10)
C2 C3 C9 121.94(10)
C2 C3 H3 118.9(9)
C9 C3 H3 119.1(9)
O3 C10 C11 121.28(10)
O3 C10 C2 118.79(10)
C11 C10 C2 119.93(10)
C7 C6 C5 121.38(10)
C7 C6 H6 120.6(9)
C5 C6 H6 118.0(9)
C4 C5 C6 120.03(11)
C4 C5 H5 122.0(9)
C6 C5 H5 117.9(9)
C5 C4 C9 119.69(10)
C5 C4 H4 120.8(8)
C9 C4 H4 119.5(8)
C10 C11 H8 110.0(9)
C10 C11 H9 111.9(9)
H8 C11 H9 106.9(12)
C10 C11 H10 111.3(10)
H8 C11 H10 104.9(13)
H9 C11 H10 111.6(14)
C8A O1A C1A 123.14(9)
C6A C7A C8A 118.32(11)
C6A C7A H7A 120.6(8)
C8A C7A H7A 121.1(9)
C2A C3A C9A 122.26(11)
C2A C3A H3A 119.1(9)
C9A C3A H3A 118.6(9)
C3A C2A C1A 119.50(10)
C3A C2A C10A 118.36(10)
C1A C2A C10A 122.14(10)
C8A C9A C4A 118.68(10)
C8A C9A C3A 117.49(10)
C4A C9A C3A 123.83(10)
O3A C10A C11A 120.74(10)
O3A C10A C2A 118.53(10)
C11A C10A C2A 120.73(10)
O2A C1A O1A 116.26(10)
O2A C1A C2A 127.07(10)
O1A C1A C2A 116.67(10)
C10A C11A H8A 111.5(9)
C10A C11A H9A 108.8(9)
H8A C11A H9A 107.0(13)
C10A C11A H10A 110.2(11)
H8A C11A H10A 111.5(14)
H9A C11A H10A 107.7(14)
C5A C4A C9A 119.90(10)
C5A C4A H4A 121.7(8)
C9A C4A H4A 118.4(8)
C4A C5A C6A 120.03(11)
C4A C5A H5A 120.8(9)
C6A C5A H5A 119.2(9)
O1A C8A C7A 117.46(10)
O1A C8A C9A 120.61(10)
C7A C8A C9A 121.93(11)
C7A C6A C5A 121.13(10)
C7A C6A H6A 120.5(9)
C5A C6A H6A 118.3(9)

loop_
_geom_bond_atom_site_label_1
_geom_bond_atom_site_label_2
_geom_bond_distance
O1 C8 1.3795(15)
O1 C1 1.3852(14)
C7 C8 1.3895(16)
C7 C6 1.3914(17)
C7 H7 0.980(15)
O2 C1 1.2105(15)
C9 C8 1.4025(16)
C9 C4 1.4112(17)
C9 C3 1.4335(16)
O3 C10 1.2241(15)
C1 C2 1.4715(16)
C2 C3 1.3594(17)
C2 C10 1.5099(16)
C3 H3 0.955(17)
C10 C11 1.5051(17)
C6 C5 1.4030(17)
C6 H6 0.945(15)
C5 C4 1.3886(17)
C5 H5 0.981(15)
C4 H4 0.970(15)
C11 H8 1.009(16)
C11 H9 0.962(15)
C11 H10 0.980(19)
O1A C8A 1.3763(15)
O1A C1A 1.3909(14)
O3A C10A 1.2256(15)
O2A C1A 1.2084(15)
C7A C6A 1.3888(18)
C7A C8A 1.3949(16)
C7A H7A 0.973(15)
C3A C2A 1.3590(17)
C3A C9A 1.4374(16)
C3A H3A 0.965(16)
C2A C1A 1.4693(16)
C2A C10A 1.5145(16)
C9A C8A 1.4005(17)
C9A C4A 1.4099(17)
C10A C11A 1.5045(17)
C11A H8A 0.949(15)
C11A H9A 0.987(16)
C11A H10A 0.99(2)
C4A C5A 1.3903(16)
C4A H4A 0.985(15)
C5A C6A 1.4016(17)
C5A H5A 0.962(15)
C6A H6A 0.960(15)

loop_
_geom_hbond_atom_site_label_D
_geom_hbond_atom_site_label_H
_geom_hbond_atom_site_label_A
_geom_hbond_distance_DH
_geom_hbond_distance_HA
_geom_hbond_distance_DA
_geom_hbond_angle_DHA
_geom_hbond_site_symmetry_A
_geom_hbond_publ_flag
C5 H5 O2 0.981(15) 2.517(15) 3.467(3) 163.0(12) 1_545 yes
C5A H5A O2A 0.962(15) 2.544(15) 3.469(3) 161.5(12) 1_565 yes
C6 H6 O1A 0.946(14) 2.518(14) 3.382(2) 151.9(12) 2_656 yes
C6A H6A O1 0.960(14) 2.498(14) 3.390(2) 154.8(12) 2_666 yes
C4 H4 O3A 0.970(15) 2.632(15) 3.587(2) 168.2(12) 2_557 yes
C4A H4A O3 0.985(15) 2.609(15) 3.551(2) 160.2(12) 2_567 yes

loop_
_geom_torsion_atom_site_label_1
_geom_torsion_atom_site_label_2
_geom_torsion_atom_site_label_3
_geom_torsion_atom_site_label_4
_geom_torsion
C1 O1 C8 C7 177.27(9)
C1 O1 C8 C9 -2.17(15)
C6 C7 C8 O1 -178.61(9)
C6 C7 C8 C9 0.82(16)
C4 C9 C8 O1 179.00(9)
C3 C9 C8 O1 -1.37(15)
C4 C9 C8 C7 -0.41(16)
C3 C9 C8 C7 179.22(9)
C8 O1 C1 O2 -174.67(9)
C8 O1 C1 C2 5.32(14)
O2 C1 C2 C3 174.87(11)
O1 C1 C2 C3 -5.13(15)
O2 C1 C2 C10 -4.12(18)
O1 C1 C2 C10 175.89(9)
C1 C2 C3 C9 1.88(16)
C10 C2 C3 C9 -179.10(9)
C8 C9 C3 C2 1.40(16)
C4 C9 C3 C2 -178.98(10)
C3 C2 C10 O3 -5.19(16)
C1 C2 C10 O3 173.80(10)
C3 C2 C10 C11 174.35(10)
C1 C2 C10 C11 -6.66(16)
C8 C7 C6 C5 -0.33(16)
C7 C6 C5 C4 -0.56(17)
C6 C5 C4 C9 0.98(16)
C8 C9 C4 C5 -0.50(16)
C3 C9 C4 C5 179.89(10)
C9A C3A C2A C1A 2.14(16)
C9A C3A C2A C10A -177.46(9)
C2A C3A C9A C8A 1.49(16)
C2A C3A C9A C4A -178.66(10)
C3A C2A C10A O3A -10.12(15)
C1A C2A C10A O3A 170.29(10)
C3A C2A C10A C11A 169.24(10)
C1A C2A C10A C11A -10.35(16)
C8A O1A C1A O2A -172.81(9)
C8A O1A C1A C2A 6.65(14)
C3A C2A C1A O2A 173.35(11)
C10A C2A C1A O2A -7.07(18)
C3A C2A C1A O1A -6.04(15)
C10A C2A C1A O1A 173.54(9)
C8A C9A C4A C5A -0.91(16)
C3A C9A C4A C5A 179.23(10)
C9A C4A C5A C6A 1.14(16)
C1A O1A C8A C7A 175.94(9)
C1A O1A C8A C9A -3.17(15)
C6A C7A C8A O1A -178.35(9)
C6A C7A C8A C9A 0.75(16)
C4A C9A C8A O1A 179.04(9)
C3A C9A C8A O1A -1.10(15)
C4A C9A C8A C7A -0.04(16)
C3A C9A C8A C7A 179.82(9)
C8A C7A C6A C5A -0.53(16)
C4A C5A C6A C7A -0.41(17)
